data_2219132
loop_
_publ_author_name
'Huang, Miao-Ling'
'Xie, Qing-Fan'
'Xian, Jing-Chun'
'Chen, Yan-Min'
'Zhou, Zi-Qiao'

_publ_section_title
;
 A dinuclear copper complex:
 bis(\m-4-aminobenzoato)bis[aqua(1,10-phenanthroline)copper(II)]
 dichloride bis(4-aminobenzoic acid) dihydrate
;
_journal_coeditor_code PV2085
_journal_issue 8
_journal_name_full 'Acta Crystallographica Section E'
_journal_page_first m1086
_journal_paper_doi 10.1107/S1600536808023647
_journal_volume 64
_journal_year 2008
_chemical_formula_iupac '[Cu2 (C7 H6 N O2)2 (C12 H8 N2)2 (H2 O)2], 2C7 H7 N O2, 2H2 O'
_chemical_formula_moiety 'C38 H32 Cu2 N6 O6 2+,, 2(Cl -) 2(C7 H6 N O2), 2(H2 O)'
_chemical_formula_sum 'C52 H48 Cl2 Cu2 N8 O12'
_chemical_formula_weight 1174.96
_chemical_name_systematic
;
bis(\m-4-aminobenzoato)bis[aqua(1,10-phenanthroline)copper(II)] dichloride
bis(4-aminobenzoic acid) dihydrate
;
_space_group_IT_number 15
_symmetry_cell_setting monoclinic
_symmetry_space_group_name_Hall '-C 2yc'
_symmetry_space_group_name_H-M 'C 1 2/c 1'
_atom_sites_solution_hydrogens geom
_atom_sites_solution_primary direct
_atom_sites_solution_secondary difmap
_audit_creation_method SHELXL-97
_cell_angle_alpha 90.00
_cell_angle_beta 110.3070(10)
_cell_angle_gamma 90.00
_cell_formula_units_Z 4
_cell_length_a 25.748(2)
_cell_length_b 10.0988(8)
_cell_length_c 20.9156(17)
_cell_measurement_reflns_used 5516
_cell_measurement_temperature 291(2)
_cell_measurement_theta_max 24.66
_cell_measurement_theta_min 2.29
_cell_volume 5100.5(7)
_computing_cell_refinement 'SMART (Bruker, 2001)'
_computing_data_collection 'SMART (Bruker, 2001)'
_computing_data_reduction 'SAINT (Bruker, 2001)'
_computing_molecular_graphics 'ORTEP-3 for windows (Farrugia, 1997)'
_computing_publication_material 'SHELXTL (Sheldrick, 2008)'
_computing_structure_refinement 'SHELXL-97 (Sheldrick, 2008)'
_computing_structure_solution 'SHELXS-97 (Sheldrick, 2008)'
_diffrn_ambient_temperature 291(2)
_diffrn_measured_fraction_theta_full 0.998
_diffrn_measured_fraction_theta_max 0.998
_diffrn_measurement_device_type 'Bruker SMART CCD area-detector'
_diffrn_measurement_method '\f & \w scans'
_diffrn_radiation_monochromator graphite
_diffrn_radiation_source 'fine-focus sealed tube'
_diffrn_radiation_type MoK\a
_diffrn_radiation_wavelength 0.71073
_diffrn_reflns_av_R_equivalents 0.0297
_diffrn_reflns_av_sigmaI/netI 0.0269
_diffrn_reflns_limit_h_max 31
_diffrn_reflns_limit_h_min -31
_diffrn_reflns_limit_k_max 12
_diffrn_reflns_limit_k_min -12
_diffrn_reflns_limit_l_max 25
_diffrn_reflns_limit_l_min -24
_diffrn_reflns_number 18514
_diffrn_reflns_theta_full 25.50
_diffrn_reflns_theta_max 25.50
_diffrn_reflns_theta_min 2.29
_diffrn_standards_number 0
_exptl_absorpt_coefficient_mu 1.011
_exptl_absorpt_correction_T_max 0.7079
_exptl_absorpt_correction_T_min 0.6377
_exptl_absorpt_correction_type multi-scan
_exptl_absorpt_process_details '(SADABS; Bruker, 2001)'
_exptl_crystal_colour blue
_exptl_crystal_density_diffrn 1.530
_exptl_crystal_density_method 'not measured'
_exptl_crystal_description block
_exptl_crystal_F_000 2416
_exptl_crystal_size_max 0.49
_exptl_crystal_size_mid 0.40
_exptl_crystal_size_min 0.37
_refine_diff_density_max 0.486
_refine_diff_density_min -0.310
_refine_ls_extinction_method none
_refine_ls_goodness_of_fit_ref 1.021
_refine_ls_hydrogen_treatment constr
_refine_ls_matrix_type full
_refine_ls_number_parameters 352
_refine_ls_number_reflns 4744
_refine_ls_number_restraints 0
_refine_ls_restrained_S_all 1.021
_refine_ls_R_factor_all 0.0436
_refine_ls_R_factor_gt 0.0324
_refine_ls_shift/su_max 0.000
_refine_ls_shift/su_mean 0.000
_refine_ls_structure_factor_coef Fsqd
_refine_ls_weighting_details 'calc w=1/[\s^2^(Fo^2^)+(0.0477P)^2^+4.1583P] where P=(Fo^2^+2Fc^2^)/3'
_refine_ls_weighting_scheme calc
_refine_ls_wR_factor_gt 0.0840
_refine_ls_wR_factor_ref 0.0906
_reflns_number_gt 3886
_reflns_number_total 4744
_reflns_threshold_expression >2sigma(I)
_cod_data_source_file pv2085.cif
_cod_data_source_block I
_cod_depositor_comments
;
The following automatic conversions were performed:
'_symmetry_cell_setting' value 'Monoclinic' changed to 'monoclinic'
according to '/home/saulius/struct/CIF-dictionaries/cif_core.dic'
dictionary named 'cif_core.dic' version 2.4.1 from 2010-06-29.

Automatic conversion script
Id: cif_fix_enum 1527 2010-12-29 10:47:43Z saulius 

The following automatic conversions were performed:

'_symmetry_cell_setting' value 'Monoclinic' changed to 'monoclinic'
according to /home/saulius/struct/CIF-dictionaries/cif_core.dic
dictionary named 'cif_core.dic' version 2.4.1 from 2010-06-29.

Automatic conversion script
Id: cif_fix_values 1715 2011-07-08 13:25:40Z adriana 
;
_cod_original_sg_symbol_H-M C2/c
_cod_database_code 2219132
_cod_database_fobs_code 2219132

loop_
_symmetry_equiv_pos_as_xyz
'x, y, z'
'-x, y, -z+1/2'
'x+1/2, y+1/2, z'
'-x+1/2, y+1/2, -z+1/2'
'-x, -y, -z'
'x, -y, z-1/2'
'-x+1/2, -y+1/2, -z'
'x+1/2, -y+1/2, z-1/2'

loop_
_atom_site_type_symbol
_atom_site_label
_atom_site_fract_x
_atom_site_fract_y
_atom_site_fract_z
_atom_site_U_iso_or_equiv
_atom_site_adp_type
_atom_site_calc_flag
_atom_site_refinement_flags
_atom_site_occupancy
Cu Cu1 0.018177(11) -0.03851(3) 0.186473(14) 0.03323(10) Uani d . 1
Cl Cl1 0.18713(3) -0.11806(7) 0.16975(4) 0.0568(2) Uani d . 1
O O1 0.2421(2) 0.7015(7) 0.0622(3) 0.117(2) Uani d P 0.50
H H2W 0.2255 0.7481 0.0828 0.176 Uiso d PR 0.50
H H1W 0.2651 0.7497 0.0492 0.176 Uiso d PR 0.50
O O2 0.29142(16) 0.4893(4) 0.10037(19) 0.0606(10) Uani d P 0.50
H H4W 0.2905 0.5658 0.0865 0.091 Uiso d PR 0.50
H H3W 0.2722 0.4821 0.1246 0.091 Uiso d PR 0.50
O O4 0.06914(7) -0.15420(17) 0.25246(9) 0.0441(4) Uani d . 1
O O3 0.05793(6) -0.10211(15) 0.10938(8) 0.0389(4) Uani d . 1
H H5W 0.0910 -0.1233 0.1281 0.058 Uiso d R 1
H H6W 0.0554 -0.0384 0.0830 0.058 Uiso d R 1
O O5 0.04104(7) -0.16729(16) 0.34272(8) 0.0416(4) Uani d . 1
O O6 0.05048(8) 0.10828(17) 0.02418(10) 0.0561(5) Uani d . 1
O O7 0.00758(7) 0.29085(17) -0.02501(9) 0.0500(4) Uani d . 1
N N1 -0.03250(8) 0.10025(19) 0.12729(10) 0.0363(4) Uani d . 1
N N2 0.06502(8) 0.12213(19) 0.22432(10) 0.0367(4) Uani d . 1
N N3 0.26796(11) -0.4815(3) 0.45449(15) 0.0914(11) Uani d . 1
H H3A 0.2899 -0.5052 0.4336 0.110 Uiso calc R 1
H H3B 0.2751 -0.5037 0.4964 0.110 Uiso calc R 1
N N4 0.22137(10) 0.5522(2) 0.18975(12) 0.0609(7) Uani d . 1
H H4A 0.2511 0.5160 0.2169 0.073 Uiso calc R 1
H H4B 0.2188 0.6370 0.1867 0.073 Uiso calc R 1
C C1 0.07507(9) -0.1908(2) 0.31242(12) 0.0338(5) Uani d . 1
C C2 0.12577(9) -0.2661(2) 0.35019(11) 0.0323(5) Uani d . 1
C C3 0.13794(10) -0.2994(3) 0.41806(12) 0.0441(6) Uani d . 1
H H3D 0.1137 -0.2744 0.4400 0.053 Uiso calc R 1
C C4 0.18489(11) -0.3682(3) 0.45348(13) 0.0539(7) Uani d . 1
H H4 0.1925 -0.3883 0.4992 0.065 Uiso calc R 1
C C5 0.22162(11) -0.4085(3) 0.42110(14) 0.0515(7) Uani d . 1
C C6 0.21002(10) -0.3726(2) 0.35347(13) 0.0411(6) Uani d . 1
H H6 0.2343 -0.3967 0.3314 0.049 Uiso calc R 1
C C7 0.16336(10) -0.3024(2) 0.31893(12) 0.0363(5) Uani d . 1
H H7A 0.1566 -0.2785 0.2738 0.044 Uiso calc R 1
C C8 -0.08038(11) 0.0855(3) 0.07639(13) 0.0480(6) Uani d . 1
H H8 -0.0935 0.0003 0.0632 0.058 Uiso calc R 1
C C9 -0.11160(12) 0.1930(3) 0.04215(14) 0.0582(8) Uani d . 1
H H9 -0.1447 0.1792 0.0062 0.070 Uiso calc R 1
C C10 -0.09364(12) 0.3183(3) 0.06132(14) 0.0556(7) Uani d . 1
H H10 -0.1150 0.3903 0.0396 0.067 Uiso calc R 1
C C11 -0.04277(11) 0.3387(2) 0.11407(13) 0.0438(6) Uani d . 1
C C12 -0.01910(14) 0.4660(3) 0.13788(16) 0.0540(7) Uani d . 1
H H12 -0.0383 0.5422 0.1183 0.065 Uiso calc R 1
C C13 0.03050(14) 0.4771(3) 0.18812(16) 0.0553(8) Uani d . 1
H H13 0.0448 0.5608 0.2025 0.066 Uiso calc R 1
C C14 0.06162(11) 0.3625(2) 0.21979(13) 0.0438(6) Uani d . 1
C C15 0.11401(13) 0.3645(3) 0.27098(15) 0.0593(8) Uani d . 1
H H15 0.1308 0.4450 0.2876 0.071 Uiso calc R 1
C C16 0.14047(12) 0.2497(3) 0.29647(15) 0.0612(8) Uani d . 1
H H16 0.1754 0.2516 0.3300 0.073 Uiso calc R 1
C C17 0.11497(11) 0.1290(3) 0.27211(14) 0.0497(7) Uani d . 1
H H17 0.1335 0.0508 0.2898 0.060 Uiso calc R 1
C C18 0.03912(10) 0.2371(2) 0.19804(12) 0.0358(5) Uani d . 1
C C19 -0.01349(10) 0.2252(2) 0.14510(11) 0.0349(5) Uani d . 1
C C20 0.04919(10) 0.2283(2) 0.02199(12) 0.0386(6) Uani d . 1
C C21 0.09205(10) 0.3146(2) 0.06716(12) 0.0364(5) Uani d . 1
C C22 0.08804(10) 0.4523(2) 0.06392(12) 0.0393(5) Uani d . 1
H H22 0.0565 0.4916 0.0335 0.047 Uiso calc R 1
C C23 0.13002(11) 0.5308(2) 0.10500(13) 0.0440(6) Uani d . 1
H H23 0.1265 0.6224 0.1020 0.053 Uiso calc R 1
C C24 0.17799(10) 0.4743(3) 0.15117(12) 0.0422(6) Uani d . 1
C C25 0.18133(11) 0.3366(3) 0.15532(13) 0.0486(6) Uani d . 1
H H25 0.2125 0.2971 0.1865 0.058 Uiso calc R 1
C C26 0.13959(11) 0.2583(3) 0.11425(12) 0.0436(6) Uani d . 1
H H26 0.1429 0.1666 0.1177 0.052 Uiso calc R 1

loop_
_atom_site_aniso_label
_atom_site_aniso_U_11
_atom_site_aniso_U_22
_atom_site_aniso_U_33
_atom_site_aniso_U_12
_atom_site_aniso_U_13
_atom_site_aniso_U_23
Cu1 0.02996(16) 0.03028(16) 0.03771(17) -0.00293(11) 0.00953(12) 0.00503(12)
Cl1 0.0428(4) 0.0556(4) 0.0662(5) -0.0092(3) 0.0117(3) 0.0103(3)
O1 0.077(4) 0.185(6) 0.079(4) -0.016(4) 0.014(3) 0.018(4)
O2 0.063(3) 0.070(3) 0.045(2) -0.003(2) 0.0136(19) -0.0081(19)
O4 0.0407(9) 0.0462(10) 0.0469(10) 0.0072(8) 0.0169(8) 0.0165(8)
O3 0.0351(9) 0.0391(9) 0.0410(9) 0.0007(7) 0.0113(7) 0.0082(7)
O5 0.0380(9) 0.0419(9) 0.0465(10) 0.0118(7) 0.0166(8) 0.0016(8)
O6 0.0755(14) 0.0345(10) 0.0529(11) -0.0070(9) 0.0154(10) 0.0066(8)
O7 0.0495(10) 0.0397(10) 0.0520(11) 0.0027(8) 0.0062(9) 0.0031(8)
N1 0.0353(10) 0.0365(11) 0.0361(11) -0.0009(9) 0.0111(9) 0.0023(9)
N2 0.0331(10) 0.0374(11) 0.0373(11) -0.0048(9) 0.0095(9) 0.0034(9)
N3 0.0673(18) 0.142(3) 0.0690(18) 0.0646(19) 0.0284(15) 0.0421(19)
N4 0.0495(14) 0.0600(16) 0.0599(15) -0.0008(12) 0.0019(12) -0.0113(12)
C1 0.0342(12) 0.0238(11) 0.0429(13) -0.0006(9) 0.0128(11) 0.0010(10)
C2 0.0327(12) 0.0260(11) 0.0388(12) 0.0016(9) 0.0134(10) 0.0024(9)
C3 0.0414(14) 0.0528(16) 0.0435(14) 0.0109(12) 0.0217(12) 0.0064(12)
C4 0.0495(16) 0.076(2) 0.0372(14) 0.0200(14) 0.0157(12) 0.0175(13)
C5 0.0407(14) 0.0609(17) 0.0525(16) 0.0171(13) 0.0158(12) 0.0143(14)
C6 0.0351(13) 0.0425(14) 0.0504(15) 0.0054(11) 0.0209(11) 0.0032(11)
C7 0.0394(13) 0.0324(12) 0.0401(13) 0.0003(10) 0.0178(11) 0.0041(10)
C8 0.0414(14) 0.0509(16) 0.0456(15) -0.0030(12) 0.0074(12) 0.0005(12)
C9 0.0472(16) 0.068(2) 0.0487(16) 0.0102(15) 0.0031(13) 0.0110(15)
C10 0.0576(17) 0.0569(18) 0.0518(16) 0.0170(14) 0.0181(14) 0.0209(14)
C11 0.0547(16) 0.0399(14) 0.0438(14) 0.0092(12) 0.0261(13) 0.0113(11)
C12 0.074(2) 0.0357(14) 0.0630(18) 0.0076(14) 0.0373(17) 0.0108(13)
C13 0.082(2) 0.0323(14) 0.068(2) -0.0069(14) 0.0465(19) -0.0047(13)
C14 0.0550(16) 0.0373(13) 0.0464(14) -0.0112(12) 0.0267(13) -0.0077(11)
C15 0.068(2) 0.0518(17) 0.0625(18) -0.0276(16) 0.0289(16) -0.0162(15)
C16 0.0493(17) 0.070(2) 0.0561(18) -0.0207(15) 0.0077(14) -0.0072(16)
C17 0.0398(14) 0.0534(16) 0.0495(15) -0.0067(12) 0.0072(12) 0.0056(13)
C18 0.0419(13) 0.0352(12) 0.0362(12) -0.0046(10) 0.0210(11) 0.0007(10)
C19 0.0412(13) 0.0344(12) 0.0332(12) -0.0002(10) 0.0181(10) 0.0034(10)
C20 0.0483(15) 0.0356(14) 0.0384(13) -0.0007(11) 0.0234(12) 0.0034(10)
C21 0.0414(13) 0.0370(13) 0.0343(12) 0.0019(11) 0.0176(10) 0.0034(10)
C22 0.0395(13) 0.0389(13) 0.0376(13) 0.0043(11) 0.0111(11) 0.0055(11)
C23 0.0498(15) 0.0359(14) 0.0452(14) 0.0039(12) 0.0153(12) 0.0022(11)
C24 0.0419(14) 0.0496(16) 0.0362(13) -0.0001(12) 0.0148(11) -0.0044(11)
C25 0.0442(15) 0.0526(16) 0.0441(15) 0.0140(13) 0.0089(12) 0.0028(12)
C26 0.0507(15) 0.0367(13) 0.0443(14) 0.0103(12) 0.0176(12) 0.0045(11)

loop_
_atom_type_symbol
_atom_type_description
_atom_type_scat_dispersion_real
_atom_type_scat_dispersion_imag
_atom_type_scat_source
C C 0.0033 0.0016 'International Tables Vol C Tables 4.2.6.8 and 6.1.1.4'
H H 0.0000 0.0000 'International Tables Vol C Tables 4.2.6.8 and 6.1.1.4'
N N 0.0061 0.0033 'International Tables Vol C Tables 4.2.6.8 and 6.1.1.4'
O O 0.0106 0.0060 'International Tables Vol C Tables 4.2.6.8 and 6.1.1.4'
Cu Cu 0.3201 1.2651 'International Tables Vol C Tables 4.2.6.8 and 6.1.1.4'
Cl Cl 0.1484 0.1585 'International Tables Vol C Tables 4.2.6.8 and 6.1.1.4'

loop_
_geom_angle_atom_site_label_1
_geom_angle_atom_site_label_2
_geom_angle_atom_site_label_3
_geom_angle_site_symmetry_1
_geom_angle_site_symmetry_3
_geom_angle
O4 Cu1 O5 . 2 94.84(7)
O4 Cu1 N2 . . 92.34(8)
O5 Cu1 N2 2 . 164.82(8)
O4 Cu1 N1 . . 172.52(8)
O5 Cu1 N1 2 . 90.13(7)
N2 Cu1 N1 . . 81.56(8)
O4 Cu1 O3 . . 88.54(6)
O5 Cu1 O3 2 . 94.90(6)
N2 Cu1 O3 . . 98.65(7)
N1 Cu1 O3 . . 96.61(7)
H2W O1 H1W . . 111.3
H4W O2 H3W . . 110.4
C1 O4 Cu1 . . 134.68(15)
Cu1 O3 H5W . . 112.1
Cu1 O3 H6W . . 107.4
H5W O3 H6W . . 110.0
C1 O5 Cu1 . 2 124.96(15)
C8 N1 C19 . . 118.0(2)
C8 N1 Cu1 . . 129.48(18)
C19 N1 Cu1 . . 112.46(15)
C17 N2 C18 . . 118.1(2)
C17 N2 Cu1 . . 128.99(18)
C18 N2 Cu1 . . 112.80(15)
C5 N3 H3A . . 120.0
C5 N3 H3B . . 120.0
H3A N3 H3B . . 120.0
C24 N4 H4A . . 120.0
C24 N4 H4B . . 120.0
H4A N4 H4B . . 120.0
O4 C1 O5 . . 125.0(2)
O4 C1 C2 . . 117.4(2)
O5 C1 C2 . . 117.6(2)
C3 C2 C7 . . 118.1(2)
C3 C2 C1 . . 121.0(2)
C7 C2 C1 . . 120.9(2)
C4 C3 C2 . . 121.4(2)
C4 C3 H3D . . 119.3
C2 C3 H3D . . 119.3
C3 C4 C5 . . 120.2(2)
C3 C4 H4 . . 119.9
C5 C4 H4 . . 119.9
N3 C5 C6 . . 120.1(2)
N3 C5 C4 . . 121.6(3)
C6 C5 C4 . . 118.3(2)
C7 C6 C5 . . 120.9(2)
C7 C6 H6 . . 119.6
C5 C6 H6 . . 119.6
C6 C7 C2 . . 121.0(2)
C6 C7 H7A . . 119.5
C2 C7 H7A . . 119.5
N1 C8 C9 . . 122.3(3)
N1 C8 H8 . . 118.9
C9 C8 H8 . . 118.9
C10 C9 C8 . . 119.9(3)
C10 C9 H9 . . 120.1
C8 C9 H9 . . 120.1
C9 C10 C11 . . 119.8(3)
C9 C10 H10 . . 120.1
C11 C10 H10 . . 120.1
C19 C11 C10 . . 116.7(2)
C19 C11 C12 . . 118.4(2)
C10 C11 C12 . . 124.9(3)
C13 C12 C11 . . 121.2(3)
C13 C12 H12 . . 119.4
C11 C12 H12 . . 119.4
C12 C13 C14 . . 121.3(3)
C12 C13 H13 . . 119.3
C14 C13 H13 . . 119.3
C18 C14 C15 . . 116.2(3)
C18 C14 C13 . . 118.5(2)
C15 C14 C13 . . 125.3(3)
C16 C15 C14 . . 120.5(3)
C16 C15 H15 . . 119.8
C14 C15 H15 . . 119.8
C15 C16 C17 . . 119.7(3)
C15 C16 H16 . . 120.2
C17 C16 H16 . . 120.2
N2 C17 C16 . . 122.0(3)
N2 C17 H17 . . 119.0
C16 C17 H17 . . 119.0
N2 C18 C14 . . 123.5(2)
N2 C18 C19 . . 116.3(2)
C14 C18 C19 . . 120.2(2)
N1 C19 C11 . . 123.2(2)
N1 C19 C18 . . 116.5(2)
C11 C19 C18 . . 120.3(2)
O6 C20 O7 . . 120.3(2)
O6 C20 C21 . . 124.4(2)
O7 C20 C21 . . 115.2(2)
C22 C21 C26 . . 118.2(2)
C22 C21 C20 . . 122.4(2)
C26 C21 C20 . . 119.4(2)
C23 C22 C21 . . 121.1(2)
C23 C22 H22 . . 119.5
C21 C22 H22 . . 119.5
C22 C23 C24 . . 120.7(2)
C22 C23 H23 . . 119.6
C24 C23 H23 . . 119.6
N4 C24 C25 . . 120.9(2)
N4 C24 C23 . . 121.0(2)
C25 C24 C23 . . 118.1(2)
C26 C25 C24 . . 121.2(2)
C26 C25 H25 . . 119.4
C24 C25 H25 . . 119.4
C25 C26 C21 . . 120.7(2)
C25 C26 H26 . . 119.6
C21 C26 H26 . . 119.6

loop_
_geom_bond_atom_site_label_1
_geom_bond_atom_site_label_2
_geom_bond_site_symmetry_2
_geom_bond_distance
Cu1 O4 . 1.9326(16)
Cu1 O5 2 1.9346(16)
Cu1 N2 . 2.0125(19)
Cu1 N1 . 2.0192(19)
Cu1 O3 . 2.2815(16)
O1 H2W . 0.8467
O1 H1W . 0.8810
O2 H4W . 0.8235
O2 H3W . 0.8250
O4 C1 . 1.265(3)
O3 H5W . 0.8317
O3 H6W . 0.8354
O5 C1 . 1.269(3)
O5 Cu1 2 1.9346(16)
O6 C20 . 1.213(3)
O7 C20 . 1.335(3)
N1 C8 . 1.328(3)
N1 C19 . 1.358(3)
N2 C17 . 1.329(3)
N2 C18 . 1.357(3)
N3 C5 . 1.370(3)
N3 H3A . 0.8600
N3 H3B . 0.8600
N4 C24 . 1.375(3)
N4 H4A . 0.8600
N4 H4B . 0.8600
C1 C2 . 1.480(3)
C2 C3 . 1.385(3)
C2 C7 . 1.392(3)
C3 C4 . 1.368(3)
C3 H3D . 0.9300
C4 C5 . 1.401(4)
C4 H4 . 0.9300
C5 C6 . 1.389(4)
C6 C7 . 1.366(3)
C6 H6 . 0.9300
C7 H7A . 0.9300
C8 C9 . 1.393(4)
C8 H8 . 0.9300
C9 C10 . 1.358(4)
C9 H9 . 0.9300
C10 C11 . 1.404(4)
C10 H10 . 0.9300
C11 C19 . 1.401(3)
C11 C12 . 1.436(4)
C12 C13 . 1.348(4)
C12 H12 . 0.9300
C13 C14 . 1.432(4)
C13 H13 . 0.9300
C14 C18 . 1.401(3)
C14 C15 . 1.401(4)
C15 C16 . 1.356(4)
C15 H15 . 0.9300
C16 C17 . 1.395(4)
C16 H16 . 0.9300
C17 H17 . 0.9300
C18 C19 . 1.426(3)
C20 C21 . 1.465(3)
C21 C22 . 1.394(3)
C21 C26 . 1.398(3)
C22 C23 . 1.375(3)
C22 H22 . 0.9300
C23 C24 . 1.399(3)
C23 H23 . 0.9300
C24 C25 . 1.394(4)
C25 C26 . 1.370(4)
C25 H25 . 0.9300
C26 H26 . 0.9300

loop_
_geom_hbond_atom_site_label_D
_geom_hbond_atom_site_label_H
_geom_hbond_atom_site_label_A
_geom_hbond_site_symmetry_A
_geom_hbond_distance_DH
_geom_hbond_distance_HA
_geom_hbond_distance_DA
_geom_hbond_angle_DHA
O1 H2W Cl1 1_565 0.85 2.71 3.549(7) 169.5
O1 H1W O1 7_565 0.88 2.32 2.938(11) 126.8
O2 H4W O1 . 0.82 1.80 2.477(8) 138.3
O2 H3W N4 . 0.83 2.30 3.081(5) 157.1
O3 H5W Cl1 . 0.83 2.32 3.1259(17) 162.6
O3 H6W O6 . 0.84 1.90 2.737(2) 179.0
N3 H3A Cl1 4_545 0.86 2.68 3.475(3) 153.5
N3 H3B O2 6_556 0.86 2.07 2.898(5) 160.8
N4 H4A Cl1 4 0.86 2.71 3.512(3) 155.0
N4 H4B Cl1 1_565 0.86 2.59 3.433(3) 167.0

loop_
_geom_torsion_atom_site_label_1
_geom_torsion_atom_site_label_2
_geom_torsion_atom_site_label_3
_geom_torsion_atom_site_label_4
_geom_torsion_site_symmetry_1
_geom_torsion
O5 Cu1 O4 C1 2 -79.3(2)
N2 Cu1 O4 C1 . 87.3(2)
O3 Cu1 O4 C1 . -174.1(2)
O5 Cu1 N1 C8 2 -16.4(2)
N2 Cu1 N1 C8 . 176.4(2)
O3 Cu1 N1 C8 . 78.6(2)
O5 Cu1 N1 C19 2 162.21(16)
N2 Cu1 N1 C19 . -5.03(15)
O3 Cu1 N1 C19 . -102.84(15)
O4 Cu1 N2 C17 . 6.6(2)
O5 Cu1 N2 C17 2 124.8(3)
N1 Cu1 N2 C17 . -177.8(2)
O3 Cu1 N2 C17 . -82.3(2)
O4 Cu1 N2 C18 . -170.09(16)
O5 Cu1 N2 C18 2 -51.9(4)
N1 Cu1 N2 C18 . 5.57(15)
O3 Cu1 N2 C18 . 101.03(15)
Cu1 O4 C1 O5 . 9.1(4)
Cu1 O4 C1 C2 . -170.59(15)
Cu1 O5 C1 O4 2 -14.8(3)
Cu1 O5 C1 C2 2 164.80(15)
O4 C1 C2 C3 . 174.1(2)
O5 C1 C2 C3 . -5.6(3)
O4 C1 C2 C7 . -4.2(3)
O5 C1 C2 C7 . 176.1(2)
C7 C2 C3 C4 . -1.3(4)
C1 C2 C3 C4 . -179.6(2)
C2 C3 C4 C5 . -1.0(4)
C3 C4 C5 N3 . -177.7(3)
C3 C4 C5 C6 . 2.3(4)
N3 C5 C6 C7 . 178.5(3)
C4 C5 C6 C7 . -1.5(4)
C5 C6 C7 C2 . -0.7(4)
C3 C2 C7 C6 . 2.1(4)
C1 C2 C7 C6 . -179.6(2)
C19 N1 C8 C9 . -1.2(4)
Cu1 N1 C8 C9 . 177.4(2)
N1 C8 C9 C10 . -1.0(4)
C8 C9 C10 C11 . 2.1(4)
C9 C10 C11 C19 . -1.1(4)
C9 C10 C11 C12 . 178.8(3)
C19 C11 C12 C13 . 1.0(4)
C10 C11 C12 C13 . -178.8(3)
C11 C12 C13 C14 . 0.0(4)
C12 C13 C14 C18 . -0.8(4)
C12 C13 C14 C15 . 178.2(3)
C18 C14 C15 C16 . 0.5(4)
C13 C14 C15 C16 . -178.5(3)
C14 C15 C16 C17 . -0.8(5)
C18 N2 C17 C16 . 1.4(4)
Cu1 N2 C17 C16 . -175.2(2)
C15 C16 C17 N2 . -0.2(5)
C17 N2 C18 C14 . -1.7(3)
Cu1 N2 C18 C14 . 175.41(18)
C17 N2 C18 C19 . 177.7(2)
Cu1 N2 C18 C19 . -5.2(2)
C15 C14 C18 N2 . 0.7(4)
C13 C14 C18 N2 . 179.8(2)
C15 C14 C18 C19 . -178.6(2)
C13 C14 C18 C19 . 0.5(3)
C8 N1 C19 C11 . 2.3(3)
Cu1 N1 C19 C11 . -176.46(18)
C8 N1 C19 C18 . -177.5(2)
Cu1 N1 C19 C18 . 3.7(2)
C10 C11 C19 N1 . -1.2(4)
C12 C11 C19 N1 . 178.9(2)
C10 C11 C19 C18 . 178.6(2)
C12 C11 C19 C18 . -1.3(3)
N2 C18 C19 N1 . 1.0(3)
C14 C18 C19 N1 . -179.6(2)
N2 C18 C19 C11 . -178.8(2)
C14 C18 C19 C11 . 0.6(3)
O6 C20 C21 C22 . -178.2(2)
O7 C20 C21 C22 . 3.6(3)
O6 C20 C21 C26 . 3.5(4)
O7 C20 C21 C26 . -174.7(2)
C26 C21 C22 C23 . 1.1(4)
C20 C21 C22 C23 . -177.2(2)
C21 C22 C23 C24 . 0.1(4)
C22 C23 C24 N4 . 176.5(2)
C22 C23 C24 C25 . -1.4(4)
N4 C24 C25 C26 . -176.2(2)
C23 C24 C25 C26 . 1.7(4)
C24 C25 C26 C21 . -0.5(4)
C22 C21 C26 C25 . -0.9(4)
C20 C21 C26 C25 . 177.5(2)
